data_7029499
loop_
_publ_author_name
'Zhang, Haixia'
'Lin, Shuang-Yan'
'Xue, Shufang'
'Wang, Chao'
'Tang, Jinkui'

_publ_section_title
;
 Acetato-bridged dinuclear lanthanide complexes with single molecule
 magnet behaviour for the Dy2 species.
;
_journal_issue 16
_journal_name_full 'Dalton transactions (Cambridge, England : 2003)'
_journal_page_first 6262
_journal_page_last 6268
_journal_paper_doi 10.1039/c3dt53366b
_journal_volume 43
_journal_year 2014
_chemical_formula_sum 'C38 H48 Gd2 N6 O16 S2'
_chemical_formula_weight 1223.44
_chemical_name_systematic
; 
 ? 
;
_space_group_IT_number 2
_symmetry_cell_setting triclinic
_symmetry_space_group_name_Hall '-P 1'
_symmetry_space_group_name_H-M 'P -1'
_atom_sites_solution_hydrogens geom
_atom_sites_solution_primary direct
_atom_sites_solution_secondary difmap
_audit_creation_method SHELXL-97
_cell_angle_alpha 69.60(2)
_cell_angle_beta 85.69(2)
_cell_angle_gamma 81.48(2)
_cell_formula_units_Z 1
_cell_length_a 10.198(11)
_cell_length_b 10.642(11)
_cell_length_c 11.568(12)
_cell_measurement_reflns_used 1872
_cell_measurement_temperature 293(2)
_cell_measurement_theta_max 23.20
_cell_measurement_theta_min 2.26
_cell_volume 1163(2)
_computing_cell_refinement 'Bruker SMART'
_computing_data_collection 'Bruker SMART'
_computing_data_reduction 'Bruker SAINT'
_computing_molecular_graphics 'Bruker SHELXTL'
_computing_publication_material 'Bruker SHELXTL'
_computing_structure_refinement 'SHELXL-97 (Sheldrick, 1997)'
_computing_structure_solution 'SHELXS-97 (Sheldrick, 1990)'
_diffrn_ambient_temperature 293(2)
_diffrn_measured_fraction_theta_full 0.967
_diffrn_measured_fraction_theta_max 0.967
_diffrn_measurement_device_type 'CCD area detector'
_diffrn_measurement_method 'phi and omega scans'
_diffrn_radiation_monochromator graphite
_diffrn_radiation_source 'fine-focus sealed tube'
_diffrn_radiation_type MoK\a
_diffrn_radiation_wavelength 0.71073
_diffrn_reflns_av_R_equivalents 0.0938
_diffrn_reflns_av_unetI/netI 0.1838
_diffrn_reflns_limit_h_max 11
_diffrn_reflns_limit_h_min -12
_diffrn_reflns_limit_k_max 12
_diffrn_reflns_limit_k_min -9
_diffrn_reflns_limit_l_max 14
_diffrn_reflns_limit_l_min -10
_diffrn_reflns_number 6677
_diffrn_reflns_theta_full 25.58
_diffrn_reflns_theta_max 25.58
_diffrn_reflns_theta_min 1.88
_exptl_absorpt_coefficient_mu 2.989
_exptl_absorpt_correction_T_max 0.6463
_exptl_absorpt_correction_T_min 0.5340
_exptl_absorpt_correction_type multi-scan
_exptl_absorpt_process_details '(Sadabs; Bruker,2000)'
_exptl_crystal_colour yellow
_exptl_crystal_density_diffrn 1.746
_exptl_crystal_density_method 'not measured'
_exptl_crystal_description block
_exptl_crystal_F_000 606
_exptl_crystal_size_max 0.24
_exptl_crystal_size_mid 0.20
_exptl_crystal_size_min 0.16
_refine_diff_density_max 2.324
_refine_diff_density_min -3.417
_refine_diff_density_rms 0.266
_refine_ls_extinction_method none
_refine_ls_goodness_of_fit_ref 0.956
_refine_ls_hydrogen_treatment mixed
_refine_ls_matrix_type full
_refine_ls_number_parameters 297
_refine_ls_number_reflns 4223
_refine_ls_number_restraints 35
_refine_ls_restrained_S_all 0.956
_refine_ls_R_factor_all 0.1575
_refine_ls_R_factor_gt 0.0931
_refine_ls_shift/su_max 0.002
_refine_ls_shift/su_mean 0.000
_refine_ls_structure_factor_coef Fsqd
_refine_ls_weighting_details 'calc w=1/[\s^2^(Fo^2^)+(0.1481P)^2^+0.0000P] where P=(Fo^2^+2Fc^2^)/3'
_refine_ls_weighting_scheme calc
_refine_ls_wR_factor_gt 0.2218
_refine_ls_wR_factor_ref 0.2698
_reflns_number_gt 2330
_reflns_number_total 4223
_reflns_threshold_expression >2sigma(I)
_cod_data_source_file c3dt53366b2.cif
_cod_data_source_block Gd2
_cod_original_sg_symbol_H-M P-1
_cod_database_code 7029499

loop_
_symmetry_equiv_pos_as_xyz
'x, y, z'
'-x, -y, -z'

loop_
_atom_site_label
_atom_site_type_symbol
_atom_site_fract_x
_atom_site_fract_y
_atom_site_fract_z
_atom_site_U_iso_or_equiv
_atom_site_adp_type
_atom_site_occupancy
_atom_site_symmetry_multiplicity
_atom_site_calc_flag
_atom_site_refinement_flags
O4 O 0.5686(12) 0.3178(13) 0.1552(11) 0.058(3) Uani 1 1 d .
Gd1 Gd 0.47949(8) 0.14877(9) 0.33030(8) 0.0472(4) Uani 1 1 d .
N3 N 0.3923(12) 0.3872(15) 0.3280(12) 0.047(4) Uani 1 1 d .
N2 N 0.2636(14) 0.4341(17) 0.2917(13) 0.059(4) Uani 1 1 d .
H2 H 0.2259 0.5126 0.2897 0.071 Uiso 1 1 calc R
N1 N -0.1183(15) 0.5577(19) 0.1334(15) 0.071(5) Uani 1 1 d .
O2 O 0.6078(11) 0.2191(11) 0.4389(10) 0.048(3) Uani 1 1 d .
O1 O 0.2546(11) 0.2345(14) 0.2699(12) 0.063(4) Uani 1 1 d .
O7 O 0.3920(13) -0.0473(14) 0.3312(11) 0.068(4) Uani 1 1 d U
H7A H 0.4198 -0.1245 0.3972 0.081 Uiso 1 1 calc R
O3 O 0.4676(12) 0.1705(14) 0.1159(11) 0.066(4) Uani 1 1 d .
O6 O 0.6212(10) -0.0646(11) 0.4743(9) 0.047(3) Uani 1 1 d .
O5 O 0.6978(12) 0.0421(14) 0.2872(11) 0.061(3) Uani 1 1 d .
O8 O 0.2703(19) 0.205(2) 0.959(2) 0.117(6) Uani 1 1 d DU
H8 H 0.1915 0.2298 0.9681 0.175 Uiso 1 1 calc R
S1 S 0.0584(5) 0.6668(6) 0.1945(6) 0.0794(17) Uani 1 1 d D
H1 H 0.001(15) 0.7680(19) 0.136(16) 0.119 Uiso 1 1 d D
C13 C 0.6570(15) 0.3283(19) 0.4281(14) 0.047(4) Uani 1 1 d .
C12 C 0.7853(17) 0.322(2) 0.4629(18) 0.067(6) Uani 1 1 d .
H12 H 0.8375 0.2386 0.4931 0.081 Uiso 1 1 calc R
C11 C 0.835(2) 0.436(2) 0.4532(19) 0.070(6) Uani 1 1 d .
H11 H 0.9214 0.4282 0.4789 0.084 Uiso 1 1 calc R
C10 C 0.7642(19) 0.565(2) 0.406(2) 0.070(6) Uani 1 1 d .
H10 H 0.8006 0.6425 0.3989 0.084 Uiso 1 1 calc R
C9 C 0.6439(18) 0.5694(18) 0.3740(16) 0.056(5) Uani 1 1 d .
H9 H 0.5955 0.6547 0.3422 0.067 Uiso 1 1 calc R
C8 C 0.5809(15) 0.4609(19) 0.3820(14) 0.047(4) Uani 1 1 d .
C7 C 0.4480(18) 0.4780(19) 0.3475(14) 0.052(4) Uani 1 1 d .
H7 H 0.3973 0.5609 0.3382 0.063 Uiso 1 1 calc R
C6 C 0.2015(15) 0.3513(19) 0.2601(14) 0.047(4) Uani 1 1 d .
C1 C 0.0660(17) 0.401(2) 0.2112(16) 0.054(5) Uani 1 1 d .
C4 C -0.1810(18) 0.462(3) 0.122(2) 0.078(6) Uani 1 1 d U
H4 H -0.2674 0.4837 0.0937 0.094 Uiso 1 1 calc R
C3 C -0.1231(18) 0.336(3) 0.150(2) 0.083(6) Uani 1 1 d U
H3 H -0.1666 0.2693 0.1403 0.099 Uiso 1 1 calc R
C2 C 0.0054(17) 0.306(2) 0.1937(16) 0.060(5) Uani 1 1 d .
H2A H 0.0497 0.2186 0.2112 0.072 Uiso 1 1 calc R
C16 C 0.309(3) -0.070(3) 0.255(2) 0.106(8) Uani 1 1 d U
H16A H 0.3060 0.0034 0.1770 0.159 Uiso 1 1 calc R
H16B H 0.2221 -0.0751 0.2917 0.159 Uiso 1 1 calc R
H16C H 0.3423 -0.1531 0.2414 0.159 Uiso 1 1 calc R
C14 C 0.5357(18) 0.2666(18) 0.0804(16) 0.050(4) Uani 1 1 d .
C17 C 0.569(2) 0.330(2) -0.0509(17) 0.077(6) Uani 1 1 d .
H17A H 0.5417 0.4258 -0.0756 0.116 Uiso 1 1 calc R
H17B H 0.5237 0.2929 -0.0988 0.116 Uiso 1 1 calc R
H17C H 0.6629 0.3132 -0.0642 0.116 Uiso 1 1 calc R
C15 C 0.7143(16) -0.0419(17) 0.3987(17) 0.050(4) Uani 1 1 d .
C18 C 0.8521(17) -0.104(2) 0.4365(19) 0.074(6) Uani 1 1 d .
H18A H 0.8889 -0.0518 0.4758 0.110 Uiso 1 1 calc R
H18B H 0.9054 -0.1059 0.3650 0.110 Uiso 1 1 calc R
H18C H 0.8507 -0.1947 0.4931 0.110 Uiso 1 1 calc R
C19 C 0.283(3) 0.098(3) 0.909(3) 0.142(8) Uani 1 1 d DU
H19A H 0.3606 0.0352 0.9408 0.213 Uiso 1 1 calc R
H19B H 0.2911 0.1350 0.8206 0.213 Uiso 1 1 calc R
H19C H 0.2060 0.0516 0.9317 0.213 Uiso 1 1 calc R
C5 C 0.0026(17) 0.535(2) 0.1785(15) 0.054(5) Uani 1 1 d D

loop_
_atom_site_aniso_label
_atom_site_aniso_U_11
_atom_site_aniso_U_22
_atom_site_aniso_U_33
_atom_site_aniso_U_23
_atom_site_aniso_U_13
_atom_site_aniso_U_12
O4 0.057(7) 0.058(8) 0.046(7) 0.004(6) 0.001(6) -0.018(6)
Gd1 0.0404(5) 0.0487(6) 0.0425(5) 0.0003(4) -0.0085(3) -0.0106(4)
N3 0.030(6) 0.061(10) 0.042(8) -0.001(7) -0.009(6) -0.014(6)
N2 0.046(8) 0.067(11) 0.060(10) -0.010(8) -0.009(7) -0.018(8)
N1 0.043(9) 0.086(13) 0.073(11) -0.013(10) -0.011(8) -0.004(9)
O2 0.053(7) 0.038(7) 0.047(6) 0.002(5) -0.015(5) -0.015(5)
O1 0.033(6) 0.061(9) 0.080(9) -0.005(7) -0.028(6) 0.008(6)
O7 0.080(9) 0.066(9) 0.043(7) 0.008(6) -0.028(6) -0.020(7)
O3 0.058(8) 0.079(10) 0.053(7) -0.004(7) -0.019(6) -0.020(7)
O6 0.038(6) 0.056(8) 0.034(6) 0.002(5) 0.003(5) -0.012(5)
O5 0.055(7) 0.072(9) 0.045(7) -0.010(7) 0.007(6) -0.004(7)
O8 0.105(9) 0.124(9) 0.119(9) -0.038(7) -0.027(7) -0.007(7)
S1 0.060(3) 0.062(4) 0.102(4) -0.011(3) -0.023(3) 0.004(3)
C13 0.036(8) 0.069(13) 0.030(8) -0.003(8) -0.007(7) -0.015(8)
C12 0.036(9) 0.087(16) 0.072(13) -0.015(12) -0.013(9) -0.011(10)
C11 0.054(11) 0.095(18) 0.070(13) -0.030(13) -0.008(10) -0.031(12)
C10 0.054(11) 0.070(15) 0.090(15) -0.025(13) 0.008(11) -0.036(11)
C9 0.061(11) 0.035(10) 0.055(11) 0.007(8) -0.008(9) -0.006(9)
C8 0.036(8) 0.066(12) 0.035(9) -0.008(8) 0.001(7) -0.022(8)
C7 0.061(11) 0.053(12) 0.030(9) 0.000(8) 0.001(8) -0.004(9)
C6 0.035(8) 0.053(12) 0.033(9) 0.005(8) -0.005(7) 0.006(8)
C1 0.047(10) 0.071(14) 0.039(9) -0.012(9) 0.002(8) -0.006(10)
C4 0.033(9) 0.107(17) 0.082(13) -0.027(13) -0.014(9) 0.021(10)
C3 0.033(9) 0.120(17) 0.090(13) -0.029(13) -0.015(9) -0.008(10)
C2 0.050(10) 0.072(13) 0.050(11) -0.014(10) -0.014(8) 0.004(10)
C16 0.120(12) 0.110(12) 0.106(11) -0.048(9) -0.029(8) -0.026(9)
C14 0.063(11) 0.039(10) 0.039(10) 0.000(8) -0.010(8) -0.003(9)
C17 0.096(16) 0.079(16) 0.044(11) -0.002(11) 0.010(11) -0.024(13)
C15 0.035(8) 0.032(10) 0.065(12) 0.004(9) -0.008(8) 0.005(7)
C18 0.039(10) 0.092(17) 0.071(13) -0.012(12) -0.004(9) 0.012(10)
C19 0.144(12) 0.144(11) 0.139(11) -0.053(8) -0.008(9) -0.007(9)
C5 0.053(10) 0.070(13) 0.039(9) -0.012(9) -0.015(8) -0.009(10)

loop_
_atom_type_symbol
_atom_type_description
_atom_type_scat_dispersion_real
_atom_type_scat_dispersion_imag
_atom_type_scat_source
C C 0.0033 0.0016 'International Tables Vol C Tables 4.2.6.8 and 6.1.1.4'
H H 0.0000 0.0000 'International Tables Vol C Tables 4.2.6.8 and 6.1.1.4'
N N 0.0061 0.0033 'International Tables Vol C Tables 4.2.6.8 and 6.1.1.4'
O O 0.0106 0.0060 'International Tables Vol C Tables 4.2.6.8 and 6.1.1.4'
S S 0.1246 0.1234 'International Tables Vol C Tables 4.2.6.8 and 6.1.1.4'
Gd Gd -0.1653 3.9035 'International Tables Vol C Tables 4.2.6.8 and 6.1.1.4'

loop_
_geom_angle_atom_site_label_1
_geom_angle_atom_site_label_2
_geom_angle_atom_site_label_3
_geom_angle
_geom_angle_site_symmetry_1
_geom_angle_site_symmetry_3
C14 O4 Gd1 92.6(10) . .
O2 Gd1 O6 80.6(4) . 2_656
O2 Gd1 O7 141.9(4) . .
O6 Gd1 O7 75.0(4) 2_656 .
O2 Gd1 O1 128.3(5) . .
O6 Gd1 O1 82.6(4) 2_656 .
O7 Gd1 O1 77.1(5) . .
O2 Gd1 O4 83.8(4) . .
O6 Gd1 O4 155.8(5) 2_656 .
O7 Gd1 O4 127.3(4) . .
O1 Gd1 O4 92.9(4) . .
O2 Gd1 O3 135.4(4) . .
O6 Gd1 O3 144.0(4) 2_656 .
O7 Gd1 O3 74.1(4) . .
O1 Gd1 O3 72.8(4) . .
O4 Gd1 O3 53.7(4) . .
O2 Gd1 O5 79.5(4) . .
O6 Gd1 O5 119.8(4) 2_656 .
O7 Gd1 O5 87.7(5) . .
O1 Gd1 O5 148.9(5) . .
O4 Gd1 O5 74.8(4) . .
O3 Gd1 O5 77.0(4) . .
O2 Gd1 N3 68.4(4) . .
O6 Gd1 N3 88.4(4) 2_656 .
O7 Gd1 N3 138.1(4) . .
O1 Gd1 N3 62.6(4) . .
O4 Gd1 N3 68.7(4) . .
O3 Gd1 N3 102.6(4) . .
O5 Gd1 N3 133.1(4) . .
O2 Gd1 O6 72.6(4) . .
O6 Gd1 O6 68.0(4) 2_656 .
O7 Gd1 O6 71.3(4) . .
O1 Gd1 O6 141.2(4) . .
O4 Gd1 O6 124.1(4) . .
O3 Gd1 O6 117.7(4) . .
O5 Gd1 O6 51.8(4) . .
N3 Gd1 O6 137.1(4) . .
C7 N3 N2 111.5(16) . .
C7 N3 Gd1 132.3(11) . .
N2 N3 Gd1 116.0(11) . .
C6 N2 N3 115.9(16) . .
C6 N2 H2 122.0 . .
N3 N2 H2 122.0 . .
C5 N1 C4 124.0(19) . .
C13 O2 Gd1 137.9(9) . .
C6 O1 Gd1 123.8(11) . .
C16 O7 Gd1 133.2(14) . .
C16 O7 H7A 113.4 . .
Gd1 O7 H7A 113.4 . .
C14 O3 Gd1 92.5(10) . .
C15 O6 Gd1 156.1(11) . 2_656
C15 O6 Gd1 89.2(9) . .
Gd1 O6 Gd1 112.0(4) 2_656 .
C15 O5 Gd1 95.0(10) . .
C19 O8 H8 109.5 . .
C5 S1 H1 112.2(16) . .
O2 C13 C12 120.7(18) . .
O2 C13 C8 122.2(13) . .
C12 C13 C8 117.1(17) . .
C11 C12 C13 121(2) . .
C11 C12 H12 119.7 . .
C13 C12 H12 119.7 . .
C12 C11 C10 123.0(17) . .
C12 C11 H11 118.5 . .
C10 C11 H11 118.5 . .
C9 C10 C11 115.8(18) . .
C9 C10 H10 122.1 . .
C11 C10 H10 122.1 . .
C10 C9 C8 126.6(19) . .
C10 C9 H9 116.7 . .
C8 C9 H9 116.7 . .
C9 C8 C7 121.6(18) . .
C9 C8 C13 116.9(14) . .
C7 C8 C13 121.5(15) . .
N3 C7 C8 124.5(18) . .
N3 C7 H7 117.7 . .
C8 C7 H7 117.7 . .
O1 C6 N2 121.5(15) . .
O1 C6 C1 120.5(17) . .
N2 C6 C1 118.0(17) . .
C2 C1 C5 120.0(16) . .
C2 C1 C6 113.7(18) . .
C5 C1 C6 126.2(17) . .
C3 C4 N1 121.2(18) . .
C3 C4 H4 119.4 . .
N1 C4 H4 119.4 . .
C4 C3 C2 118(2) . .
C4 C3 H3 121.1 . .
C2 C3 H3 121.1 . .
C1 C2 C3 121(2) . .
C1 C2 H2A 119.6 . .
C3 C2 H2A 119.6 . .
O7 C16 H16A 109.5 . .
O7 C16 H16B 109.5 . .
H16A C16 H16B 109.5 . .
O7 C16 H16C 109.5 . .
H16A C16 H16C 109.5 . .
H16B C16 H16C 109.5 . .
O3 C14 O4 120.7(16) . .
O3 C14 C17 120.8(17) . .
O4 C14 C17 118.2(17) . .
C14 C17 H17A 109.5 . .
C14 C17 H17B 109.5 . .
H17A C17 H17B 109.5 . .
C14 C17 H17C 109.5 . .
H17A C17 H17C 109.5 . .
H17B C17 H17C 109.5 . .
O6 C15 O5 121.9(14) . .
O6 C15 C18 120.3(16) . .
O5 C15 C18 117.7(16) . .
C15 C18 H18A 109.5 . .
C15 C18 H18B 109.5 . .
H18A C18 H18B 109.5 . .
C15 C18 H18C 109.5 . .
H18A C18 H18C 109.5 . .
H18B C18 H18C 109.5 . .
O8 C19 H19A 109.5 . .
O8 C19 H19B 109.5 . .
H19A C19 H19B 109.5 . .
O8 C19 H19C 109.5 . .
H19A C19 H19C 109.5 . .
H19B C19 H19C 109.5 . .
N1 C5 C1 116.0(17) . .
N1 C5 S1 116.3(16) . .
C1 C5 S1 127.7(13) . .

loop_
_geom_bond_atom_site_label_1
_geom_bond_atom_site_label_2
_geom_bond_distance
_geom_bond_site_symmetry_2
O4 C14 1.26(2) .
O4 Gd1 2.415(11) .
Gd1 O2 2.246(10) .
Gd1 O6 2.340(10) 2_656
Gd1 O7 2.385(13) .
Gd1 O1 2.399(11) .
Gd1 O3 2.420(12) .
Gd1 O5 2.444(12) .
Gd1 N3 2.553(16) .
Gd1 O6 2.602(11) .
N3 C7 1.28(2) .
N3 N2 1.375(18) .
N2 C6 1.32(2) .
N2 H2 0.8600 .
N1 C5 1.33(2) .
N1 C4 1.33(3) .
O2 C13 1.30(2) .
O1 C6 1.25(2) .
O7 C16 1.37(2) .
O7 H7A 0.9300 .
O3 C14 1.25(2) .
O6 C15 1.233(19) .
O6 Gd1 2.340(10) 2_656
O5 C15 1.29(2) .
O8 C19 1.430(10) .
O8 H8 0.8200 .
S1 C5 1.66(2) .
S1 H1 1.1500(14) .
C13 C12 1.38(2) .
C13 C8 1.45(3) .
C12 C11 1.35(3) .
C12 H12 0.9300 .
C11 C10 1.40(3) .
C11 H11 0.9300 .
C10 C9 1.30(3) .
C10 H10 0.9300 .
C9 C8 1.38(2) .
C9 H9 0.9300 .
C8 C7 1.41(2) .
C7 H7 0.9300 .
C6 C1 1.48(2) .
C1 C2 1.34(3) .
C1 C5 1.41(3) .
C4 C3 1.32(3) .
C4 H4 0.9300 .
C3 C2 1.39(2) .
C3 H3 0.9300 .
C2 H2A 0.9300 .
C16 H16A 0.9600 .
C16 H16B 0.9600 .
C16 H16C 0.9600 .
C14 C17 1.47(2) .
C17 H17A 0.9600 .
C17 H17B 0.9600 .
C17 H17C 0.9600 .
C15 C18 1.49(2) .
C18 H18A 0.9600 .
C18 H18B 0.9600 .
C18 H18C 0.9600 .
C19 H19A 0.9600 .
C19 H19B 0.9600 .
C19 H19C 0.9600 .
